data_4038304
loop_
_publ_author_name
'Del Corte, Xabier'
'L\'opez-Franc\'es, Adri\'an'
'Maestro, Aitor'
'Martinez de Marigorta, Edorta'
'Palacios, Francisco'
'Vicario, Javier'

_publ_section_title
;
 Br\"onsted Acid Catalyzed Multicomponent Synthesis of Phosphorus and
 Fluorine-Derived \g-Lactam Derivatives.
;
_journal_name_full 'The Journal of organic chemistry'
_journal_paper_doi 10.1021/acs.joc.0c00280
_journal_year 2020
_chemical_formula_moiety 'C23 H27 F N O5 P'
_chemical_formula_sum 'C23 H27 F N O5 P'
_chemical_formula_weight 447.42
_space_group_IT_number 2
_space_group_name_Hall '-P 1'
_space_group_name_H-M_alt 'P -1'
_symmetry_cell_setting triclinic
_symmetry_Int_Tables_number 2
_symmetry_space_group_name_Hall '-P 1'
_symmetry_space_group_name_H-M 'P -1'
_atom_sites_solution_hydrogens geom
_atom_sites_solution_primary direct
_audit_creation_date 2019-11-07T15:38:34-00:00
_audit_creation_method 'WinGX routine CIF_UPDATE'
_cell_angle_alpha 71.639(3)
_cell_angle_beta 88.416(3)
_cell_angle_gamma 72.869(3)
_cell_formula_units_Z 4
_cell_length_a 11.5648(5)
_cell_length_b 12.9060(5)
_cell_length_c 17.0405(5)
_cell_measurement_reflns_used 16507
_cell_measurement_temperature 150.01(10)
_cell_measurement_theta_max 74.298
_cell_measurement_theta_min 3.865
_cell_volume 2300.85(16)
_computing_cell_refinement 'CrysAlisPro 1.171.39.46 (Rigaku OD, 2018)'
_computing_data_collection 'CrysAlisPro 1.171.39.46 (Rigaku OD, 2018)'
_computing_data_reduction 'CrysAlisPro 1.171.39.46 (Rigaku OD, 2018)'
_computing_molecular_graphics 'Olex2 (Dolomanov et al., 2009)'
_computing_publication_material 'Olex2 (Dolomanov et al., 2009)'
_computing_structure_refinement 'ShelXL (Sheldrick, 2015)'
_computing_structure_solution 'ShelXS (Sheldrick, 2008)'
_diffrn_ambient_temperature 150.01(10)
_diffrn_detector 'CCD plate'
_diffrn_detector_area_resol_mean 5.2012
_diffrn_detector_type Atlas
_diffrn_measured_fraction_theta_full 0.999
_diffrn_measured_fraction_theta_max 0.998
_diffrn_measurement_details
;
List of Runs (angles in degrees, time in seconds):

  # Type    Start    End  Width  t~exp~   \w     \q     \k     \f   Frames
--------------------------------------------------------------------------
  1  \w      4.00  29.00   1.00    3.50    --   40.00  88.00  73.20   25
  2  \w   -109.00 -56.00   1.00    3.50    --  -42.13 -57.00-150.00   53
  3  \w    -70.00  31.00   1.00    3.50    --  -42.13  57.00   0.00  101
  4  \w   -113.00 -49.00   1.00    3.50    --  -42.13 -38.00 -60.00   64
  5  \w    -52.00 -14.00   1.00    3.50    --  -42.13 -57.00-150.00   38
  6  \w    -48.00 -18.00   1.00    3.50    --  -42.13 -38.00 -60.00   30
  7  \w     78.00 112.00   1.00    3.50    --   42.13  43.00  32.00   34
  8  \w     17.00  61.00   1.00    3.50    --   42.13  43.00  32.00   44
  9  \w      3.00  96.00   1.00    3.50    --   42.13-125.00-180.00   93
 10  \w     10.00  35.00   1.00    3.50    --   44.00  81.00 166.79   25
 11  \w     10.00  35.00   1.00    3.50    --   44.00  81.00 -55.84   25
 12  \w     14.00  39.00   1.00    3.50    --   48.00  83.00  -9.45   25
 13  \w     14.00  39.00   1.00    3.50    --   48.00  83.00 175.78   25
 14  \w     14.00  39.00   1.00    3.50    --   48.00  83.00 109.81   25
 15  \w     14.00  39.00   1.00    3.50    --   48.00  83.00-104.06   25
 16  \w     19.00  45.00   1.00    3.50    --   52.00  80.00  11.48   26
 17  \w     19.00  44.00   1.00    3.50    --   52.00  80.00 -85.84   25
 18  \w     19.00  44.00   1.00    3.50    --   52.00  80.00  62.61   25
 19  \w     32.00  57.00   1.00    3.50    --   64.00  77.00 -39.87   25
 20  \w     31.00  57.00   1.00    3.50    --   64.00  77.00 152.73   26
 21  \w     32.00  59.00   1.00    3.50    --   64.00  76.00 123.28   27
 22  \w    110.00 143.00   1.00    3.50    --   68.00  75.00-156.67   33
 23  \w    110.00 137.00   1.00    3.50    --   68.00  75.00 -11.91   27
 24  \w     37.00  64.00   1.00    3.50    --   68.00  76.00  48.62   27
 25  \w     36.00  62.00   1.00    3.50    --   68.00  76.00  93.69   26
 26  \w     36.00  62.00   1.00    3.50    --   68.00  75.00-156.67   26
 27  \w     37.00  64.00   1.00    3.50    --   68.00  75.00 -11.91   27
 28  \w    100.00 147.00   1.00    3.50    --   72.00  76.00  21.44   47
 29  \w     41.00  66.00   1.00    3.50    --   72.00  76.00  21.44   25
 30  \w     41.00  71.00   1.00    3.50    --   72.00  75.00-100.31   30
 31  \w     39.00  65.00   1.00    3.50    --   72.00  77.00 166.77   26
 32  \w     39.00  65.00   1.00    3.50    --   72.00  77.00 -82.85   26
 33  \w     46.00  71.00   1.00   14.00    --   76.00  70.00-175.62   25
 34  \w    112.00 139.00   1.00   14.00    --   76.00  72.00-138.89   27
 35  \w     45.00  71.00   1.00   14.00    --   76.00  72.00-138.89   26
 36  \w     51.00  79.00   1.00   14.00    --   80.00  63.00 -47.01   28
 37  \w     50.00  77.00   1.00   14.00    --   80.00  67.00  -2.68   27
 38  \w     54.00  79.00   1.00   14.00    --   84.00  69.00  43.30   25
 39  \w     52.00  79.00   1.00   14.00    --   84.00  75.00 105.23   27
 40  \w     56.00  93.00   1.00   14.00    --   84.00  56.00 -79.29   37
 41  \w    129.00 154.00   1.00   14.00    --   84.00  69.00  43.30   25
 42  \w     58.00  84.00   1.00   14.00    --   88.00  66.00-139.98   26
 43  \w     61.00  89.00   1.00   14.00    --   88.00  55.00  82.14   28
 44  \w    104.00 144.00   1.00   14.00    --   96.00  65.00 109.95   40
 45  \w     67.00  92.00   1.00   14.00    --   96.00  65.00 109.95   25
 46  \w     74.00 103.00   1.00   14.00    --   96.00  63.00 121.33   29
 47  \w     63.00 157.00   1.00   14.00    --   96.00  77.00 159.00   94
 48  \w     38.00  66.00   1.00   14.00    --  107.93 -45.00 -30.00   28
 49  \w     79.00 106.00   1.00   14.00    --  107.93  61.00 -60.00   27
 50  \w     37.00  92.00   1.00   14.00    --  107.93 -94.00   0.00   55
 51  \w     40.00  67.00   1.00   14.00    --  107.93 -45.00 150.00   27
 52  \w    110.00 156.00   1.00   14.00    --  107.93  77.00 -90.00   46
 53  \w     76.00 101.00   1.00   14.00    --  107.93  77.00 -90.00   25
 54  \w     25.00 107.00   1.00   14.00    --  107.93 -94.00 -90.00   82
 55  \w     76.00 148.00   1.00   14.00    --  107.93  77.00-150.00   72
 56  \w     40.00 118.00   1.00   14.00    --  107.93-125.00 120.00   78
 57  \w     76.00 158.00   1.00   14.00    --  107.93  77.00 120.00   82
 58  \w     75.00 158.00   1.00   14.00    --  107.93  77.00-120.00   83
 59  \w     35.00 117.00   1.00   14.00    --  107.93-125.00 -90.00   82
 60  \w     35.00  67.00   1.00   14.00    --  107.93 -45.00 -90.00   32
 61  \w     75.00 133.00   1.00   14.00    --  107.93  77.00 -60.00   58
 62  \w     77.00 156.00   1.00   14.00    --  107.93  77.00  60.00   79
 63  \w     75.00 152.00   1.00   14.00    --  107.93  77.00 -30.00   77
 64  \w     43.00 122.00   1.00   14.00    --  107.93 -77.00  90.00   79
 65  \w     39.00  64.00   1.00   14.00    --  107.93 -43.00-118.00   25
 66  \w     83.00 110.00   1.00   14.00    --  107.93  61.00   0.00   27
 67  \w     37.00  69.00   1.00   14.00    --  107.93 -30.00  90.00   32
 68  \w     76.00 136.00   1.00   14.00    --  107.93  77.00  30.00   60
 69  \w     75.00 146.00   1.00   14.00    --  107.93  77.00-180.00   71
 70  \w     36.00  79.00   1.00   14.00    --  107.93-125.00  90.00   43
 71  \w     76.00 144.00   1.00   14.00    --  107.93  77.00   0.00   68
 72  \w     33.00  60.00   1.00   14.00    --  107.93 -30.00 120.00   27
;
_diffrn_measurement_device 'four-circle\k-geometry diffractometer'
_diffrn_measurement_device_type 'Agilent SuperNova'
_diffrn_measurement_method '\w scans'
_diffrn_orient_matrix_type 'CrysAlisPro convention (1999,Acta A55,543-557)'
_diffrn_orient_matrix_UB_11 -0.0966014
_diffrn_orient_matrix_UB_12 0.1170187
_diffrn_orient_matrix_UB_13 -0.0372787
_diffrn_orient_matrix_UB_21 -0.1004275
_diffrn_orient_matrix_UB_22 -0.0543383
_diffrn_orient_matrix_UB_23 0.0349043
_diffrn_orient_matrix_UB_31 0.0106907
_diffrn_orient_matrix_UB_32 0.0274159
_diffrn_orient_matrix_UB_33 0.0807006
_diffrn_radiation_monochromator 'Multilayer optics'
_diffrn_radiation_probe x-ray
_diffrn_radiation_type CuK\a
_diffrn_radiation_wavelength 1.54184
_diffrn_reflns_av_R_equivalents 0.0485
_diffrn_reflns_av_unetI/netI 0.0796
_diffrn_reflns_Laue_measured_fraction_full 0.999
_diffrn_reflns_Laue_measured_fraction_max 0.998
_diffrn_reflns_limit_h_max 13
_diffrn_reflns_limit_h_min -13
_diffrn_reflns_limit_k_max 15
_diffrn_reflns_limit_k_min -15
_diffrn_reflns_limit_l_max 20
_diffrn_reflns_limit_l_min -19
_diffrn_reflns_number 41413
_diffrn_reflns_point_group_measured_fraction_full 0.999
_diffrn_reflns_point_group_measured_fraction_max 0.998
_diffrn_reflns_theta_full 67.684
_diffrn_reflns_theta_max 68.988
_diffrn_reflns_theta_min 3.785
_diffrn_source 'micro-focus sealed X-ray tube'
_diffrn_source_current 0.8
_diffrn_source_power 0.04
_diffrn_source_type 'SuperNova (Cu) X-ray Source'
_diffrn_source_voltage 50
_exptl_absorpt_coefficient_mu 1.419
_exptl_absorpt_correction_T_max 0.996
_exptl_absorpt_correction_T_min 0.981
_exptl_absorpt_correction_type analytical
_exptl_absorpt_process_details
;
        CrysAlisPro 1.171.39.46 (Rigaku Oxford Diffraction, 2018)
Analytical numeric absorption correction using a multifaceted crystal
                        model based on expressions derived by R.C. Clark & J.S.
        (Clark, R. C. & Reid, J. S. (1995). Acta Cryst. A51, 887-897)
        Empirical absorption correction using spherical harmonics,
 implemented in SCALE3 ABSPACK scaling algorithm.
;
_exptl_crystal_colour colourless
_exptl_crystal_density_diffrn 1.292
_exptl_crystal_description needle
_exptl_crystal_F_000 944
_exptl_crystal_size_max 0.256
_exptl_crystal_size_mid 0.197
_exptl_crystal_size_min 0.043
_refine_diff_density_max 0.456
_refine_diff_density_min -0.351
_refine_diff_density_rms 0.046
_refine_ls_extinction_method none
_refine_ls_goodness_of_fit_ref 1.028
_refine_ls_hydrogen_treatment constr
_refine_ls_matrix_type full
_refine_ls_number_parameters 586
_refine_ls_number_reflns 8534
_refine_ls_number_restraints 46
_refine_ls_restrained_S_all 1.088
_refine_ls_R_factor_all 0.055
_refine_ls_R_factor_gt 0.0389
_refine_ls_shift/su_max 0.002
_refine_ls_shift/su_mean 0
_refine_ls_structure_factor_coef Fsqd
_refine_ls_weighting_details 'w=1/[\s^2^(Fo^2^)+(0.0466P)^2^+0.8603P] where P=(Fo^2^+2Fc^2^)/3'
_refine_ls_weighting_scheme calc
_refine_ls_wR_factor_gt 0.0923
_refine_ls_wR_factor_ref 0.0988
_reflns_Friedel_coverage 0
_reflns_number_gt 6763
_reflns_number_total 8534
_reflns_threshold_expression 'I > 2\s(I)'
_cod_data_source_file jo0c00280_si_003.cif
_cod_data_source_block a20190279_xd303
_cod_original_cell_volume 2300.86(15)
_cod_database_code 4038304

loop_
_symmetry_equiv_pos_as_xyz
'x, y, z'
'-x, -y, -z'

loop_
_atom_site_label
_atom_site_type_symbol
_atom_site_fract_x
_atom_site_fract_y
_atom_site_fract_z
_atom_site_U_iso_or_equiv
_atom_site_adp_type
_atom_site_occupancy
_atom_site_site_symmetry_order
_atom_site_calc_flag
_atom_site_refinement_flags_posn
_atom_site_refinement_flags_adp
_atom_site_refinement_flags_occupancy
_atom_site_disorder_assembly
_atom_site_disorder_group
P1A P 0.19111(4) 0.70291(4) 0.33369(3) 0.01945(11) Uani 1 1 d . . . . .
F1A F 0.28206(12) 0.32590(12) 0.70248(7) 0.0423(3) Uani 1 1 d . . . . .
O1A O 0.01871(12) 0.43480(12) 0.23123(9) 0.0300(3) Uani 1 1 d . . . . .
O2A O -0.02414(12) 0.67177(11) 0.22242(8) 0.0272(3) Uani 1 1 d . . . . .
H2A H -0.058614 0.649297 0.191083 0.041 Uiso 1 1 calc GR . . . .
O3A O 0.11573(12) 0.81834(11) 0.26813(8) 0.0269(3) Uani 1 1 d . . . . .
O4A O 0.13002(12) 0.70997(11) 0.41579(8) 0.0264(3) Uani 1 1 d . . . . .
O5A O 0.32351(11) 0.68371(11) 0.33569(8) 0.0243(3) Uani 1 1 d . . . . .
N1A N 0.18307(13) 0.39811(12) 0.32285(9) 0.0206(3) Uani 1 1 d . . . . .
C1A C 0.08285(16) 0.46455(15) 0.27008(11) 0.0214(4) Uani 1 1 d . . . . .
C2A C 0.06654(16) 0.58492(15) 0.26795(11) 0.0203(4) Uani 1 1 d . . . . .
C3A C 0.15425(16) 0.58788(15) 0.31620(10) 0.0198(4) Uani 1 1 d . . . . .
C4A C 0.23820(15) 0.46757(15) 0.35477(11) 0.0195(4) Uani 1 1 d . . . . .
H4A H 0.320295 0.462843 0.333268 0.023 Uiso 1 1 calc R . . . .
C5A C 0.23608(16) 0.27735(15) 0.34411(11) 0.0216(4) Uani 1 1 d . . . . .
C6A C 0.35488(17) 0.22773(16) 0.37852(11) 0.0238(4) Uani 1 1 d . . . . .
H6A H 0.399977 0.274439 0.387159 0.029 Uiso 1 1 calc R . . . .
C7A C 0.40769(17) 0.11049(16) 0.40024(12) 0.0264(4) Uani 1 1 d . . . . .
H7A H 0.488264 0.078017 0.425028 0.032 Uiso 1 1 calc R . . . .
C8A C 0.34700(19) 0.03893(16) 0.38706(13) 0.0304(4) Uani 1 1 d . . . . .
C9A C 0.22764(19) 0.08987(17) 0.35327(14) 0.0340(5) Uani 1 1 d . . . . .
H9A H 0.183019 0.043028 0.344217 0.041 Uiso 1 1 calc R . . . .
C10A C 0.17191(18) 0.20695(17) 0.33241(13) 0.0286(4) Uani 1 1 d . . . . .
H10A H 0.089993 0.239008 0.310171 0.034 Uiso 1 1 calc R . . . .
C11A C 0.4094(2) -0.08846(18) 0.40851(17) 0.0443(6) Uani 1 1 d . . . . .
H11A H 0.49695 -0.102283 0.40425 0.066 Uiso 1 1 calc GR . . . .
H11B H 0.377821 -0.117767 0.369902 0.066 Uiso 1 1 calc GR . . . .
H11C H 0.393725 -0.127755 0.465252 0.066 Uiso 1 1 calc GR . . . .
C12A C 0.1575(2) 0.85889(18) 0.18480(12) 0.0351(5) Uani 1 1 d . . . . .
H12A H 0.213788 0.792492 0.171193 0.042 Uiso 1 1 calc R . . . .
C13A C 0.0482(3) 0.9114(3) 0.12447(18) 0.0641(8) Uani 1 1 d . U . . .
H13A H 0.010487 0.852615 0.124599 0.096 Uiso 1 1 calc GR . . . .
H13B H 0.072749 0.943679 0.068769 0.096 Uiso 1 1 calc GR . . . .
H13C H -0.010037 0.972294 0.140557 0.096 Uiso 1 1 calc GR . . . .
C14A C 0.2233(3) 0.9424(2) 0.18468(17) 0.0549(7) Uani 1 1 d . U . . .
H14A H 0.167911 1.007947 0.197308 0.082 Uiso 1 1 calc GR . . . .
H14B H 0.253567 0.968836 0.129952 0.082 Uiso 1 1 calc GR . . . .
H14C H 0.291743 0.905284 0.226708 0.082 Uiso 1 1 calc GR . . . .
C15A C 0.1651(2) 0.76868(19) 0.46789(14) 0.0361(5) Uani 1 1 d D U . . .
H15A H 0.195596 0.830997 0.431263 0.043 Uiso 0.810(7) 1 calc R . P A 1
H15B H 0.245144 0.782431 0.45468 0.043 Uiso 0.190(7) 1 calc R . P A 2
C16A C 0.0514(4) 0.8238(4) 0.5028(3) 0.0659(12) Uani 0.810(7) 1 d D U P A 1
H16A H -0.008119 0.876668 0.457323 0.099 Uiso 0.810(7) 1 calc GR . P A 1
H16B H 0.070572 0.866009 0.536859 0.099 Uiso 0.810(7) 1 calc GR . P A 1
H16C H 0.017628 0.764483 0.537089 0.099 Uiso 0.810(7) 1 calc GR . P A 1
C16D C 0.0725(16) 0.8712(13) 0.4763(14) 0.074(4) Uani 0.190(7) 1 d D U P A 2
H16D H 0.053349 0.931707 0.42241 0.111 Uiso 0.190(7) 1 calc GR . P A 2
H16E H 0.104048 0.898348 0.516358 0.111 Uiso 0.190(7) 1 calc GR . P A 2
H16F H -0.001177 0.851426 0.495831 0.111 Uiso 0.190(7) 1 calc GR . P A 2
C17A C 0.2635(3) 0.6900(3) 0.52962(19) 0.0449(9) Uani 0.810(7) 1 d D U P A 1
H17A H 0.236236 0.627254 0.565763 0.067 Uiso 0.810(7) 1 calc GR . P A 1
H17B H 0.286439 0.731322 0.562986 0.067 Uiso 0.810(7) 1 calc GR . P A 1
H17C H 0.333736 0.658831 0.501404 0.067 Uiso 0.810(7) 1 calc GR . P A 1
C17D C 0.1726(18) 0.6725(12) 0.5541(8) 0.074(4) Uani 0.190(7) 1 d D U P A 2
H17D H 0.091032 0.667258 0.567214 0.111 Uiso 0.190(7) 1 calc GR . P A 2
H17E H 0.206983 0.69196 0.597551 0.111 Uiso 0.190(7) 1 calc GR . P A 2
H17F H 0.224378 0.598829 0.551069 0.111 Uiso 0.190(7) 1 calc GR . P A 2
C18A C 0.25021(16) 0.42876(14) 0.44877(11) 0.0196(4) Uani 1 1 d . . . . .
C19A C 0.35898(17) 0.41270(16) 0.48982(12) 0.0242(4) Uani 1 1 d . . . . .
H19A H 0.425842 0.425641 0.45884 0.029 Uiso 1 1 calc R . . . .
C20A C 0.37133(18) 0.37771(17) 0.57622(12) 0.0282(4) Uani 1 1 d . . . . .
H20A H 0.445634 0.36636 0.604888 0.034 Uiso 1 1 calc R . . . .
C21A C 0.27238(19) 0.36034(16) 0.61816(11) 0.0270(4) Uani 1 1 d . . . . .
C22A C 0.16294(18) 0.37520(16) 0.57976(12) 0.0267(4) Uani 1 1 d . . . . .
H22A H 0.096459 0.362166 0.611167 0.032 Uiso 1 1 calc R . . . .
C23A C 0.15241(16) 0.40972(15) 0.49394(11) 0.0224(4) Uani 1 1 d . . . . .
H23A H 0.077874 0.420431 0.465836 0.027 Uiso 1 1 calc R . . . .
P1B P 0.70686(4) 0.69789(4) 0.08414(3) 0.01916(11) Uani 1 1 d . . . . .
F30 F 0.75981(16) 0.37384(15) -0.13415(9) 0.0633(4) Uani 1 1 d . . . . .
O1B O 0.51549(11) 0.43648(11) 0.31167(8) 0.0261(3) Uani 1 1 d . . . . .
O2B O 0.48316(12) 0.67272(11) 0.21495(8) 0.0262(3) Uani 1 1 d . . . . .
H2B H 0.443445 0.648862 0.255019 0.039 Uiso 1 1 calc GR . . . .
O3B O 0.62105(12) 0.81610(11) 0.08680(8) 0.0260(3) Uani 1 1 d . . . . .
O4B O 0.66876(11) 0.69195(11) -0.00143(8) 0.0235(3) Uani 1 1 d . . . . .
O5B O 0.83696(11) 0.68165(11) 0.09912(8) 0.0235(3) Uani 1 1 d . . . . .
N1B N 0.68083(13) 0.39659(12) 0.23324(9) 0.0201(3) Uani 1 1 d . . . . .
C1B C 0.58257(16) 0.46477(15) 0.25763(11) 0.0204(4) Uani 1 1 d . . . . .
C2B C 0.57164(16) 0.58485(15) 0.20591(11) 0.0206(4) Uani 1 1 d . . . . .
C3B C 0.66119(16) 0.58539(15) 0.15421(11) 0.0197(4) Uani 1 1 d . . . . .
C4B C 0.74037(16) 0.46330(15) 0.16796(11) 0.0203(4) Uani 1 1 d . . . . .
H4B H 0.823689 0.453806 0.189505 0.024 Uiso 1 1 calc R . . . .
C5B C 0.71831(16) 0.27473(15) 0.25907(11) 0.0211(4) Uani 1 1 d . . . . .
C6B C 0.83955(18) 0.21455(17) 0.25976(13) 0.0304(4) Uani 1 1 d . . . . .
H6B H 0.898545 0.254162 0.24629 0.036 Uiso 1 1 calc R . . . .
C7B C 0.87446(18) 0.09588(18) 0.28025(15) 0.0368(5) Uani 1 1 d . . . . .
H7B H 0.957627 0.055299 0.28026 0.044 Uiso 1 1 calc R . . . .
C8B C 0.79055(19) 0.03544(17) 0.30068(14) 0.0328(5) Uani 1 1 d . . . . .
C9B C 0.67048(18) 0.09781(17) 0.29977(13) 0.0299(4) Uani 1 1 d . . . . .
H9B H 0.611408 0.058321 0.313608 0.036 Uiso 1 1 calc R . . . .
C10B C 0.63345(17) 0.21587(16) 0.27938(12) 0.0258(4) Uani 1 1 d . . . . .
H10B H 0.550219 0.256267 0.279323 0.031 Uiso 1 1 calc R . . . .
C11B C 0.8263(2) -0.09306(19) 0.32154(19) 0.0502(7) Uani 1 1 d . . . . .
H11D H 0.814534 -0.12784 0.380037 0.075 Uiso 1 1 calc GR . . . .
H11E H 0.911823 -0.12192 0.311407 0.075 Uiso 1 1 calc GR . . . .
H11F H 0.775825 -0.112808 0.28671 0.075 Uiso 1 1 calc GR . . . .
C12B C 0.65850(18) 0.88567(16) 0.12874(12) 0.0281(4) Uani 1 1 d . . . . .
H12B H 0.730662 0.836935 0.168226 0.034 Uiso 1 1 calc R . . . .
C13B C 0.5534(2) 0.9278(2) 0.17611(16) 0.0430(6) Uani 1 1 d . . . . .
H13D H 0.481857 0.972961 0.137588 0.065 Uiso 1 1 calc GR . . . .
H13E H 0.573843 0.975761 0.204805 0.065 Uiso 1 1 calc GR . . . .
H13F H 0.536045 0.862282 0.21684 0.065 Uiso 1 1 calc GR . . . .
C14B C 0.6916(3) 0.9807(2) 0.06395(17) 0.0521(7) Uani 1 1 d . . . . .
H14D H 0.759343 0.947763 0.034604 0.078 Uiso 1 1 calc GR . . . .
H14E H 0.715439 1.02897 0.090705 0.078 Uiso 1 1 calc GR . . . .
H14F H 0.62148 1.02703 0.024366 0.078 Uiso 1 1 calc GR . . . .
C15B C 0.69034(18) 0.76760(16) -0.08135(11) 0.0262(4) Uani 1 1 d . . . . .
H15C H 0.667938 0.847915 -0.079889 0.031 Uiso 1 1 calc R . . . .
C16B C 0.8223(2) 0.7299(2) -0.09877(13) 0.0377(5) Uani 1 1 d . . . . .
H16G H 0.872775 0.734649 -0.055544 0.056 Uiso 1 1 calc GR . . . .
H16H H 0.835025 0.7798 -0.152851 0.056 Uiso 1 1 calc GR . . . .
H16I H 0.844767 0.650671 -0.099199 0.056 Uiso 1 1 calc GR . . . .
C17B C 0.6062(2) 0.7607(2) -0.14426(13) 0.0392(5) Uani 1 1 d . . . . .
H17G H 0.628003 0.682006 -0.14571 0.059 Uiso 1 1 calc GR . . . .
H17H H 0.613403 0.812286 -0.199118 0.059 Uiso 1 1 calc GR . . . .
H17I H 0.522408 0.783348 -0.128843 0.059 Uiso 1 1 calc GR . . . .
C18B C 0.74854(16) 0.42879(15) 0.09042(11) 0.0215(4) Uani 1 1 d . . . . .
C19B C 0.85258(18) 0.42387(16) 0.04748(13) 0.0289(4) Uani 1 1 d . . . . .
H19B H 0.920876 0.434379 0.070034 0.035 Uiso 1 1 calc R . . . .
C20B C 0.8580(2) 0.40374(19) -0.02820(14) 0.0393(5) Uani 1 1 d . . . . .
H20B H 0.928952 0.400541 -0.057977 0.047 Uiso 1 1 calc R . . . .
C21B C 0.7581(2) 0.38870(19) -0.05843(14) 0.0394(5) Uani 1 1 d . . . . .
C22B C 0.6545(2) 0.38904(19) -0.01669(14) 0.0368(5) Uani 1 1 d . . . . .
H22B H 0.587727 0.375636 -0.038698 0.044 Uiso 1 1 calc R . . . .
C23B C 0.65084(18) 0.40964(17) 0.05865(12) 0.0278(4) Uani 1 1 d . . . . .
H23B H 0.580385 0.410601 0.088775 0.033 Uiso 1 1 calc R . . . .

loop_
_atom_site_aniso_label
_atom_site_aniso_U_11
_atom_site_aniso_U_22
_atom_site_aniso_U_33
_atom_site_aniso_U_23
_atom_site_aniso_U_13
_atom_site_aniso_U_12
P1A 0.0198(2) 0.0236(2) 0.0156(2) -0.00664(18) 0.00189(16) -0.00724(17)
F1A 0.0565(8) 0.0563(8) 0.0126(6) -0.0046(5) -0.0026(5) -0.0214(6)
O1A 0.0287(7) 0.0341(7) 0.0303(8) -0.0146(6) -0.0089(6) -0.0081(6)
O2A 0.0262(7) 0.0282(7) 0.0257(7) -0.0103(6) -0.0084(5) -0.0035(5)
O3A 0.0275(7) 0.0252(7) 0.0243(7) -0.0045(5) 0.0010(5) -0.0060(5)
O4A 0.0289(7) 0.0354(7) 0.0212(7) -0.0139(6) 0.0061(5) -0.0141(6)
O5A 0.0225(6) 0.0284(7) 0.0245(7) -0.0102(5) 0.0027(5) -0.0093(5)
N1A 0.0209(7) 0.0253(8) 0.0168(8) -0.0082(6) -0.0013(6) -0.0070(6)
C1A 0.0197(9) 0.0292(9) 0.0165(9) -0.0094(7) 0.0016(7) -0.0070(7)
C2A 0.0208(9) 0.0268(9) 0.0129(8) -0.0071(7) 0.0020(7) -0.0057(7)
C3A 0.0213(9) 0.0253(9) 0.0123(8) -0.0046(7) 0.0028(6) -0.0079(7)
C4A 0.0190(8) 0.0262(9) 0.0151(9) -0.0084(7) 0.0007(6) -0.0076(7)
C5A 0.0253(9) 0.0248(9) 0.0155(9) -0.0077(7) 0.0035(7) -0.0076(7)
C6A 0.0246(9) 0.0278(9) 0.0221(10) -0.0105(8) 0.0018(7) -0.0099(7)
C7A 0.0253(9) 0.0283(10) 0.0229(10) -0.0060(8) -0.0004(7) -0.0066(8)
C8A 0.0352(11) 0.0256(10) 0.0293(11) -0.0054(8) 0.0015(8) -0.0109(8)
C9A 0.0370(11) 0.0303(10) 0.0386(12) -0.0098(9) -0.0039(9) -0.0167(9)
C10A 0.0264(10) 0.0309(10) 0.0297(11) -0.0087(8) -0.0027(8) -0.0110(8)
C11A 0.0465(13) 0.0276(11) 0.0570(16) -0.0104(10) -0.0087(11) -0.0111(10)
C12A 0.0534(13) 0.0309(10) 0.0183(10) -0.0043(8) 0.0011(9) -0.0125(9)
C13A 0.0707(15) 0.0652(14) 0.0503(13) 0.0034(11) -0.0188(11) -0.0334(12)
C14A 0.0596(13) 0.0577(13) 0.0455(13) -0.0008(10) 0.0029(10) -0.0320(11)
C15A 0.0396(8) 0.0405(8) 0.0349(8) -0.0200(7) 0.0019(7) -0.0131(7)
C16A 0.0670(18) 0.0777(18) 0.0642(18) -0.0490(15) 0.0059(14) -0.0101(14)
C16D 0.077(5) 0.072(5) 0.073(5) -0.026(2) 0.0039(15) -0.0206(19)
C17A 0.0534(16) 0.0453(14) 0.0373(14) -0.0186(11) -0.0081(11) -0.0100(11)
C17D 0.077(5) 0.072(5) 0.073(5) -0.026(2) 0.0039(15) -0.0206(19)
C18A 0.0231(9) 0.0198(8) 0.0165(9) -0.0068(7) 0.0008(7) -0.0061(7)
C19A 0.0230(9) 0.0306(10) 0.0206(10) -0.0092(8) -0.0003(7) -0.0094(7)
C20A 0.0316(10) 0.0327(10) 0.0200(10) -0.0076(8) -0.0066(8) -0.0093(8)
C21A 0.0410(11) 0.0265(9) 0.0117(9) -0.0043(7) -0.0022(8) -0.0091(8)
C22A 0.0315(10) 0.0283(9) 0.0212(10) -0.0074(8) 0.0066(8) -0.0114(8)
C23A 0.0222(9) 0.0258(9) 0.0190(9) -0.0074(7) -0.0002(7) -0.0067(7)
P1B 0.0204(2) 0.0222(2) 0.0153(2) -0.00577(17) 0.00027(16) -0.00725(17)
F30 0.0943(12) 0.0802(11) 0.0360(8) -0.0412(8) 0.0233(8) -0.0342(9)
O1B 0.0250(7) 0.0301(7) 0.0232(7) -0.0083(5) 0.0089(5) -0.0091(5)
O2B 0.0257(7) 0.0249(6) 0.0271(7) -0.0090(5) 0.0089(5) -0.0061(5)
O3B 0.0259(7) 0.0245(6) 0.0270(7) -0.0093(5) -0.0025(5) -0.0053(5)
O4B 0.0277(7) 0.0272(6) 0.0158(6) -0.0053(5) -0.0006(5) -0.0102(5)
O5B 0.0227(6) 0.0275(6) 0.0194(7) -0.0047(5) 0.0001(5) -0.0091(5)
N1B 0.0204(7) 0.0229(7) 0.0172(8) -0.0057(6) 0.0034(6) -0.0078(6)
C1B 0.0202(9) 0.0265(9) 0.0166(9) -0.0089(7) 0.0004(7) -0.0078(7)
C2B 0.0225(9) 0.0245(9) 0.0169(9) -0.0089(7) -0.0008(7) -0.0076(7)
C3B 0.0217(9) 0.0247(9) 0.0153(9) -0.0089(7) 0.0001(7) -0.0082(7)
C4B 0.0182(8) 0.0246(9) 0.0182(9) -0.0059(7) 0.0030(7) -0.0081(7)
C5B 0.0237(9) 0.0233(9) 0.0160(9) -0.0061(7) 0.0003(7) -0.0067(7)
C6B 0.0234(10) 0.0288(10) 0.0370(12) -0.0070(9) 0.0000(8) -0.0086(8)
C7B 0.0218(10) 0.0299(11) 0.0519(14) -0.0091(10) -0.0023(9) -0.0017(8)
C8B 0.0309(11) 0.0263(10) 0.0373(12) -0.0069(9) -0.0021(9) -0.0059(8)
C9B 0.0308(10) 0.0291(10) 0.0340(11) -0.0116(9) 0.0047(8) -0.0137(8)
C10B 0.0220(9) 0.0283(10) 0.0281(10) -0.0112(8) 0.0031(7) -0.0070(7)
C11B 0.0367(13) 0.0267(11) 0.0791(19) -0.0095(11) -0.0040(12) -0.0050(9)
C12B 0.0351(11) 0.0248(9) 0.0255(10) -0.0092(8) -0.0043(8) -0.0092(8)
C13B 0.0469(13) 0.0345(11) 0.0467(14) -0.0220(10) 0.0023(11) -0.0012(10)
C14B 0.0743(18) 0.0393(13) 0.0480(15) -0.0065(11) 0.0001(13) -0.0326(13)
C15B 0.0348(10) 0.0248(9) 0.0149(9) -0.0021(7) -0.0009(7) -0.0074(8)
C16B 0.0376(12) 0.0458(12) 0.0248(11) -0.0050(9) 0.0072(9) -0.0129(10)
C17B 0.0458(13) 0.0461(13) 0.0225(11) -0.0068(9) -0.0075(9) -0.0129(10)
C18B 0.0242(9) 0.0211(8) 0.0184(9) -0.0068(7) 0.0033(7) -0.0052(7)
C19B 0.0272(10) 0.0310(10) 0.0300(11) -0.0131(8) 0.0096(8) -0.0083(8)
C20B 0.0454(13) 0.0415(12) 0.0356(13) -0.0199(10) 0.0214(10) -0.0136(10)
C21B 0.0598(15) 0.0406(12) 0.0243(11) -0.0208(9) 0.0127(10) -0.0141(11)
C22B 0.0440(13) 0.0427(12) 0.0313(12) -0.0201(10) 0.0010(9) -0.0150(10)
C23B 0.0289(10) 0.0341(10) 0.0238(10) -0.0130(8) 0.0050(8) -0.0106(8)

loop_
_atom_type_symbol
_atom_type_description
_atom_type_scat_dispersion_real
_atom_type_scat_dispersion_imag
_atom_type_scat_source
C C 0.0181 0.0091 'International Tables Vol C Tables 4.2.6.8 and 6.1.1.4'
H H 0 0 'International Tables Vol C Tables 4.2.6.8 and 6.1.1.4'
F F 0.0727 0.0534 'International Tables Vol C Tables 4.2.6.8 and 6.1.1.4'
N N 0.0311 0.018 'International Tables Vol C Tables 4.2.6.8 and 6.1.1.4'
O O 0.0492 0.0322 'International Tables Vol C Tables 4.2.6.8 and 6.1.1.4'
P P 0.2955 0.4335 'International Tables Vol C Tables 4.2.6.8 and 6.1.1.4'

loop_
_exptl_crystal_face_index_h
_exptl_crystal_face_index_k
_exptl_crystal_face_index_l
_exptl_crystal_face_perp_dist
4 5 10 0.0741
8 3 0 0.1138
-1 0 1 0.1197
0 8 1 0.0275
0 -8 -1 0.0155
1 -2 -5 0.0499
-3 -5 -10 0.0903

loop_
_geom_angle_atom_site_label_1
_geom_angle_atom_site_label_2
_geom_angle_atom_site_label_3
_geom_angle
_geom_angle_site_symmetry_1
_geom_angle_site_symmetry_3
_geom_angle_publ_flag
O3A P1A C3A 109.11(8) . . ?
O4A P1A O3A 102.49(7) . . ?
O4A P1A C3A 103.07(8) . . ?
O5A P1A O3A 114.21(7) . . ?
O5A P1A O4A 116.00(8) . . ?
O5A P1A C3A 111.06(8) . . ?
C2A O2A H2A 109.5 . . ?
C12A O3A P1A 121.01(12) . . ?
C15A O4A P1A 122.54(12) . . ?
C1A N1A C4A 111.68(14) . . ?
C1A N1A C5A 126.99(16) . . ?
C5A N1A C4A 121.27(14) . . ?
O1A C1A N1A 128.44(17) . . ?
O1A C1A C2A 125.66(16) . . ?
N1A C1A C2A 105.89(15) . . ?
O2A C2A C1A 121.45(16) . . ?
O2A C2A C3A 128.22(17) . . ?
C3A C2A C1A 110.32(15) . . ?
C2A C3A P1A 132.06(14) . . ?
C2A C3A C4A 108.97(16) . . ?
C4A C3A P1A 118.76(13) . . ?
N1A C4A C3A 103.10(14) . . ?
N1A C4A H4A 109.2 . . ?
N1A C4A C18A 112.36(14) . . ?
C3A C4A H4A 109.2 . . ?
C3A C4A C18A 113.53(14) . . ?
C18A C4A H4A 109.2 . . ?
C6A C5A N1A 119.31(17) . . ?
C6A C5A C10A 118.73(17) . . ?
C10A C5A N1A 121.95(16) . . ?
C5A C6A H6A 119.9 . . ?
C7A C6A C5A 120.21(18) . . ?
C7A C6A H6A 119.9 . . ?
C6A C7A H7A 118.9 . . ?
C6A C7A C8A 122.19(18) . . ?
C8A C7A H7A 118.9 . . ?
C7A C8A C9A 116.86(18) . . ?
C7A C8A C11A 120.74(19) . . ?
C9A C8A C11A 122.40(19) . . ?
C8A C9A H9A 119 . . ?
C10A C9A C8A 122.01(19) . . ?
C10A C9A H9A 119 . . ?
C5A C10A H10A 120 . . ?
C9A C10A C5A 119.95(18) . . ?
C9A C10A H10A 120 . . ?
C8A C11A H11A 109.5 . . ?
C8A C11A H11B 109.5 . . ?
C8A C11A H11C 109.5 . . ?
H11A C11A H11B 109.5 . . ?
H11A C11A H11C 109.5 . . ?
H11B C11A H11C 109.5 . . ?
O3A C12A H12A 109.4 . . ?
O3A C12A C13A 107.7(2) . . ?
O3A C12A C14A 108.41(18) . . ?
C13A C12A H12A 109.4 . . ?
C14A C12A H12A 109.4 . . ?
C14A C12A C13A 112.4(2) . . ?
C12A C13A H13A 109.5 . . ?
C12A C13A H13B 109.5 . . ?
C12A C13A H13C 109.5 . . ?
H13A C13A H13B 109.5 . . ?
H13A C13A H13C 109.5 . . ?
H13B C13A H13C 109.5 . . ?
C12A C14A H14A 109.5 . . ?
C12A C14A H14B 109.5 . . ?
C12A C14A H14C 109.5 . . ?
H14A C14A H14B 109.5 . . ?
H14A C14A H14C 109.5 . . ?
H14B C14A H14C 109.5 . . ?
O4A C15A H15A 107.9 . . ?
O4A C15A H15B 112.2 . . ?
O4A C15A C16A 106.9(2) . . ?
O4A C15A C16D 117.3(9) . . ?
O4A C15A C17D 97.3(7) . . ?
C16A C15A H15A 107.9 . . ?
C16D C15A H15B 112.2 . . ?
C16D C15A C17D 104.5(11) . . ?
C17A C15A O4A 110.88(19) . . ?
C17A C15A H15A 107.9 . . ?
C17A C15A C16A 115.1(3) . . ?
C17D C15A H15B 112.2 . . ?
C15A C16A H16A 109.5 . . ?
C15A C16A H16B 109.5 . . ?
C15A C16A H16C 109.5 . . ?
H16A C16A H16B 109.5 . . ?
H16A C16A H16C 109.5 . . ?
H16B C16A H16C 109.5 . . ?
C15A C16D H16D 109.5 . . ?
C15A C16D H16E 109.5 . . ?
C15A C16D H16F 109.5 . . ?
H16D C16D H16E 109.5 . . ?
H16D C16D H16F 109.5 . . ?
H16E C16D H16F 109.5 . . ?
C15A C17A H17A 109.5 . . ?
C15A C17A H17B 109.5 . . ?
C15A C17A H17C 109.5 . . ?
H17A C17A H17B 109.5 . . ?
H17A C17A H17C 109.5 . . ?
H17B C17A H17C 109.5 . . ?
C15A C17D H17D 109.5 . . ?
C15A C17D H17E 109.5 . . ?
C15A C17D H17F 109.5 . . ?
H17D C17D H17E 109.5 . . ?
H17D C17D H17F 109.5 . . ?
H17E C17D H17F 109.5 . . ?
C19A C18A C4A 119.93(16) . . ?
C19A C18A C23A 119.76(17) . . ?
C23A C18A C4A 120.31(16) . . ?
C18A C19A H19A 119.7 . . ?
C18A C19A C20A 120.66(17) . . ?
C20A C19A H19A 119.7 . . ?
C19A C20A H20A 121.2 . . ?
C21A C20A C19A 117.54(18) . . ?
C21A C20A H20A 121.2 . . ?
F1A C21A C20A 118.74(18) . . ?
F1A C21A C22A 117.67(17) . . ?
C20A C21A C22A 123.58(17) . . ?
C21A C22A H22A 121 . . ?
C21A C22A C23A 118.08(17) . . ?
C23A C22A H22A 121 . . ?
C18A C23A H23A 119.8 . . ?
C22A C23A C18A 120.37(17) . . ?
C22A C23A H23A 119.8 . . ?
O3B P1B C3B 109.55(8) . . ?
O4B P1B O3B 103.74(7) . . ?
O4B P1B C3B 101.47(8) . . ?
O5B P1B O3B 114.21(7) . . ?
O5B P1B O4B 115.65(7) . . ?
O5B P1B C3B 111.24(8) . . ?
C2B O2B H2B 109.5 . . ?
C12B O3B P1B 122.61(12) . . ?
C15B O4B P1B 123.21(12) . . ?
C1B N1B C4B 112.02(14) . . ?
C1B N1B C5B 126.29(15) . . ?
C5B N1B C4B 121.38(14) . . ?
O1B C1B N1B 128.34(16) . . ?
O1B C1B C2B 125.23(16) . . ?
N1B C1B C2B 106.43(15) . . ?
O2B C2B C1B 121.11(15) . . ?
O2B C2B C3B 129.18(16) . . ?
C3B C2B C1B 109.71(15) . . ?
C2B C3B P1B 132.35(14) . . ?
C2B C3B C4B 109.34(15) . . ?
C4B C3B P1B 118.05(12) . . ?
N1B C4B C3B 102.49(13) . . ?
N1B C4B H4B 109.4 . . ?
N1B C4B C18B 112.60(15) . . ?
C3B C4B H4B 109.4 . . ?
C18B C4B C3B 113.18(14) . . ?
C18B C4B H4B 109.4 . . ?
C6B C5B N1B 120.07(16) . . ?
C10B C5B N1B 120.32(16) . . ?
C10B C5B C6B 119.52(17) . . ?
C5B C6B H6B 120.1 . . ?
C5B C6B C7B 119.74(18) . . ?
C7B C6B H6B 120.1 . . ?
C6B C7B H7B 119.2 . . ?
C8B C7B C6B 121.52(18) . . ?
C8B C7B H7B 119.2 . . ?
C7B C8B C11B 122.29(19) . . ?
C9B C8B C7B 117.37(18) . . ?
C9B C8B C11B 120.33(19) . . ?
C8B C9B H9B 118.9 . . ?
C8B C9B C10B 122.20(19) . . ?
C10B C9B H9B 118.9 . . ?
C5B C10B C9B 119.65(17) . . ?
C5B C10B H10B 120.2 . . ?
C9B C10B H10B 120.2 . . ?
C8B C11B H11D 109.5 . . ?
C8B C11B H11E 109.5 . . ?
C8B C11B H11F 109.5 . . ?
H11D C11B H11E 109.5 . . ?
H11D C11B H11F 109.5 . . ?
H11E C11B H11F 109.5 . . ?
O3B C12B H12B 109.6 . . ?
O3B C12B C13B 106.43(17) . . ?
O3B C12B C14B 108.26(17) . . ?
C13B C12B H12B 109.6 . . ?
C13B C12B C14B 113.39(19) . . ?
C14B C12B H12B 109.6 . . ?
C12B C13B H13D 109.5 . . ?
C12B C13B H13E 109.5 . . ?
C12B C13B H13F 109.5 . . ?
H13D C13B H13E 109.5 . . ?
H13D C13B H13F 109.5 . . ?
H13E C13B H13F 109.5 . . ?
C12B C14B H14D 109.5 . . ?
C12B C14B H14E 109.5 . . ?
C12B C14B H14F 109.5 . . ?
H14D C14B H14E 109.5 . . ?
H14D C14B H14F 109.5 . . ?
H14E C14B H14F 109.5 . . ?
O4B C15B H15C 109.4 . . ?
O4B C15B C16B 110.33(15) . . ?
O4B C15B C17B 105.22(16) . . ?
C16B C15B H15C 109.4 . . ?
C17B C15B H15C 109.4 . . ?
C17B C15B C16B 112.97(18) . . ?
C15B C16B H16G 109.5 . . ?
C15B C16B H16H 109.5 . . ?
C15B C16B H16I 109.5 . . ?
H16G C16B H16H 109.5 . . ?
H16G C16B H16I 109.5 . . ?
H16H C16B H16I 109.5 . . ?
C15B C17B H17G 109.5 . . ?
C15B C17B H17H 109.5 . . ?
C15B C17B H17I 109.5 . . ?
H17G C17B H17H 109.5 . . ?
H17G C17B H17I 109.5 . . ?
H17H C17B H17I 109.5 . . ?
C19B C18B C4B 119.45(17) . . ?
C23B C18B C4B 121.00(16) . . ?
C23B C18B C19B 119.41(18) . . ?
C18B C19B H19B 119.7 . . ?
C18B C19B C20B 120.7(2) . . ?
C20B C19B H19B 119.7 . . ?
C19B C20B H20B 121.1 . . ?
C21B C20B C19B 117.89(19) . . ?
C21B C20B H20B 121.1 . . ?
F30 C21B C20B 118.7(2) . . ?
F30 C21B C22B 117.9(2) . . ?
C20B C21B C22B 123.4(2) . . ?
C21B C22B H22B 121.1 . . ?
C21B C22B C23B 117.8(2) . . ?
C23B C22B H22B 121.1 . . ?
C18B C23B C22B 120.80(18) . . ?
C18B C23B H23B 119.6 . . ?
C22B C23B H23B 119.6 . . ?

loop_
_geom_bond_atom_site_label_1
_geom_bond_atom_site_label_2
_geom_bond_distance
_geom_bond_site_symmetry_2
_geom_bond_publ_flag
P1A O3A 1.5708(13) . ?
P1A O4A 1.5661(13) . ?
P1A O5A 1.4768(13) . ?
P1A C3A 1.7699(19) . ?
F1A C21A 1.361(2) . ?
O1A C1A 1.221(2) . ?
O2A H2A 0.84 . ?
O2A C2A 1.328(2) . ?
O3A C12A 1.472(2) . ?
O4A C15A 1.467(3) . ?
N1A C1A 1.369(2) . ?
N1A C4A 1.473(2) . ?
N1A C5A 1.425(2) . ?
C1A C2A 1.498(3) . ?
C2A C3A 1.340(3) . ?
C3A C4A 1.513(2) . ?
C4A H4A 1 . ?
C4A C18A 1.517(2) . ?
C5A C6A 1.390(3) . ?
C5A C10A 1.391(3) . ?
C6A H6A 0.95 . ?
C6A C7A 1.384(3) . ?
C7A H7A 0.95 . ?
C7A C8A 1.385(3) . ?
C8A C9A 1.393(3) . ?
C8A C11A 1.515(3) . ?
C9A H9A 0.95 . ?
C9A C10A 1.388(3) . ?
C10A H10A 0.95 . ?
C11A H11A 0.98 . ?
C11A H11B 0.98 . ?
C11A H11C 0.98 . ?
C12A H12A 1 . ?
C12A C13A 1.497(3) . ?
C12A C14A 1.491(3) . ?
C13A H13A 0.98 . ?
C13A H13B 0.98 . ?
C13A H13C 0.98 . ?
C14A H14A 0.98 . ?
C14A H14B 0.98 . ?
C14A H14C 0.98 . ?
C15A H15A 1 . ?
C15A H15B 1 . ?
C15A C16A 1.504(4) . ?
C15A C16D 1.482(9) . ?
C15A C17A 1.465(3) . ?
C15A C17D 1.582(9) . ?
C16A H16A 0.98 . ?
C16A H16B 0.98 . ?
C16A H16C 0.98 . ?
C16D H16D 0.98 . ?
C16D H16E 0.98 . ?
C16D H16F 0.98 . ?
C17A H17A 0.98 . ?
C17A H17B 0.98 . ?
C17A H17C 0.98 . ?
C17D H17D 0.98 . ?
C17D H17E 0.98 . ?
C17D H17F 0.98 . ?
C18A C19A 1.385(3) . ?
C18A C23A 1.389(3) . ?
C19A H19A 0.95 . ?
C19A C20A 1.395(3) . ?
C20A H20A 0.95 . ?
C20A C21A 1.370(3) . ?
C21A C22A 1.375(3) . ?
C22A H22A 0.95 . ?
C22A C23A 1.385(3) . ?
C23A H23A 0.95 . ?
P1B O3B 1.5696(13) . ?
P1B O4B 1.5660(13) . ?
P1B O5B 1.4747(13) . ?
P1B C3B 1.7712(18) . ?
F30 C21B 1.362(3) . ?
O1B C1B 1.224(2) . ?
O2B H2B 0.84 . ?
O2B C2B 1.332(2) . ?
O3B C12B 1.468(2) . ?
O4B C15B 1.469(2) . ?
N1B C1B 1.361(2) . ?
N1B C4B 1.468(2) . ?
N1B C5B 1.424(2) . ?
C1B C2B 1.492(2) . ?
C2B C3B 1.341(2) . ?
C3B C4B 1.518(2) . ?
C4B H4B 1 . ?
C4B C18B 1.514(3) . ?
C5B C6B 1.387(3) . ?
C5B C10B 1.384(3) . ?
C6B H6B 0.95 . ?
C6B C7B 1.392(3) . ?
C7B H7B 0.95 . ?
C7B C8B 1.388(3) . ?
C8B C9B 1.382(3) . ?
C8B C11B 1.510(3) . ?
C9B H9B 0.95 . ?
C9B C10B 1.384(3) . ?
C10B H10B 0.95 . ?
C11B H11D 0.98 . ?
C11B H11E 0.98 . ?
C11B H11F 0.98 . ?
C12B H12B 1 . ?
C12B C13B 1.502(3) . ?
C12B C14B 1.506(3) . ?
C13B H13D 0.98 . ?
C13B H13E 0.98 . ?
C13B H13F 0.98 . ?
C14B H14D 0.98 . ?
C14B H14E 0.98 . ?
C14B H14F 0.98 . ?
C15B H15C 1 . ?
C15B C16B 1.511(3) . ?
C15B C17B 1.508(3) . ?
C16B H16G 0.98 . ?
C16B H16H 0.98 . ?
C16B H16I 0.98 . ?
C17B H17G 0.98 . ?
C17B H17H 0.98 . ?
C17B H17I 0.98 . ?
C18B C19B 1.387(3) . ?
C18B C23B 1.383(3) . ?
C19B H19B 0.95 . ?
C19B C20B 1.390(3) . ?
C20B H20B 0.95 . ?
C20B C21B 1.366(4) . ?
C21B C22B 1.375(3) . ?
C22B H22B 0.95 . ?
C22B C23B 1.388(3) . ?
C23B H23B 0.95 . ?

loop_
_geom_torsion_atom_site_label_1
_geom_torsion_atom_site_label_2
_geom_torsion_atom_site_label_3
_geom_torsion_atom_site_label_4
_geom_torsion
_geom_torsion_site_symmetry_1
_geom_torsion_site_symmetry_2
_geom_torsion_site_symmetry_3
_geom_torsion_site_symmetry_4
_geom_torsion_publ_flag
P1A O3A C12A C13A 141.66(18) . . . . ?
P1A O3A C12A C14A -96.54(19) . . . . ?
P1A O4A C15A C16A 144.3(2) . . . . ?
P1A O4A C15A C16D 115.4(10) . . . . ?
P1A O4A C15A C17A -89.5(2) . . . . ?
P1A O4A C15A C17D -134.2(7) . . . . ?
P1A C3A C4A N1A -176.64(11) . . . . ?
P1A C3A C4A C18A 61.53(18) . . . . ?
F1A C21A C22A C23A -179.70(17) . . . . ?
O1A C1A C2A O2A 1.0(3) . . . . ?
O1A C1A C2A C3A -178.50(18) . . . . ?
O2A C2A C3A P1A -4.7(3) . . . . ?
O2A C2A C3A C4A -179.14(16) . . . . ?
O3A P1A O4A C15A -85.43(15) . . . . ?
O3A P1A C3A C2A -10.7(2) . . . . ?
O3A P1A C3A C4A 163.27(12) . . . . ?
O4A P1A O3A C12A 167.49(14) . . . . ?
O4A P1A C3A C2A 97.65(18) . . . . ?
O4A P1A C3A C4A -88.35(14) . . . . ?
O5A P1A O3A C12A 41.20(17) . . . . ?
O5A P1A O4A C15A 39.70(16) . . . . ?
O5A P1A C3A C2A -137.49(17) . . . . ?
O5A P1A C3A C4A 36.51(15) . . . . ?
N1A C1A C2A O2A -179.58(15) . . . . ?
N1A C1A C2A C3A 0.9(2) . . . . ?
N1A C4A C18A C19A 132.09(17) . . . . ?
N1A C4A C18A C23A -48.2(2) . . . . ?
N1A C5A C6A C7A 179.45(16) . . . . ?
N1A C5A C10A C9A 179.36(18) . . . . ?
C1A N1A C4A C3A 1.98(18) . . . . ?
C1A N1A C4A C18A 124.59(16) . . . . ?
C1A N1A C5A C6A 161.45(17) . . . . ?
C1A N1A C5A C10A -19.4(3) . . . . ?
C1A C2A C3A P1A 174.77(14) . . . . ?
C1A C2A C3A C4A 0.33(19) . . . . ?
C2A C3A C4A N1A -1.34(18) . . . . ?
C2A C3A C4A C18A -123.18(16) . . . . ?
C3A P1A O3A C12A -83.74(15) . . . . ?
C3A P1A O4A C15A 161.27(14) . . . . ?
C3A C4A C18A C19A -111.38(18) . . . . ?
C3A C4A C18A C23A 68.3(2) . . . . ?
C4A N1A C1A O1A 177.57(18) . . . . ?
C4A N1A C1A C2A -1.82(19) . . . . ?
C4A N1A C5A C6A -15.4(2) . . . . ?
C4A N1A C5A C10A 163.73(17) . . . . ?
C4A C18A C19A C20A 179.61(17) . . . . ?
C4A C18A C23A C22A -179.47(16) . . . . ?
C5A N1A C1A O1A 0.4(3) . . . . ?
C5A N1A C1A C2A -178.96(15) . . . . ?
C5A N1A C4A C3A 179.30(14) . . . . ?
C5A N1A C4A C18A -58.1(2) . . . . ?
C5A C6A C7A C8A 1.6(3) . . . . ?
C6A C5A C10A C9A -1.5(3) . . . . ?
C6A C7A C8A C9A -2.2(3) . . . . ?
C6A C7A C8A C11A 177.6(2) . . . . ?
C7A C8A C9A C10A 0.9(3) . . . . ?
C8A C9A C10A C5A 0.9(3) . . . . ?
C10A C5A C6A C7A 0.2(3) . . . . ?
C11A C8A C9A C10A -178.8(2) . . . . ?
C18A C19A C20A C21A -0.1(3) . . . . ?
C19A C18A C23A C22A 0.2(3) . . . . ?
C19A C20A C21A F1A 179.83(17) . . . . ?
C19A C20A C21A C22A 0.2(3) . . . . ?
C20A C21A C22A C23A -0.1(3) . . . . ?
C21A C22A C23A C18A -0.2(3) . . . . ?
C23A C18A C19A C20A -0.1(3) . . . . ?
P1B O3B C12B C13B -136.42(15) . . . . ?
P1B O3B C12B C14B 101.36(19) . . . . ?
P1B O4B C15B C16B 75.94(19) . . . . ?
P1B O4B C15B C17B -161.91(13) . . . . ?
P1B C3B C4B N1B 175.49(12) . . . . ?
P1B C3B C4B C18B -62.97(19) . . . . ?
F30 C21B C22B C23B -177.00(19) . . . . ?
O1B C1B C2B O2B -1.0(3) . . . . ?
O1B C1B C2B C3B 178.61(18) . . . . ?
O2B C2B C3B P1B 5.6(3) . . . . ?
O2B C2B C3B C4B 179.38(18) . . . . ?
O3B P1B O4B C15B 67.94(14) . . . . ?
O3B P1B C3B C2B -0.3(2) . . . . ?
O3B P1B C3B C4B -173.71(13) . . . . ?
O4B P1B O3B C12B -147.69(13) . . . . ?
O4B P1B C3B C2B -109.55(19) . . . . ?
O4B P1B C3B C4B 77.07(14) . . . . ?
O5B P1B O3B C12B -20.93(16) . . . . ?
O5B P1B O4B C15B -57.92(15) . . . . ?
O5B P1B C3B C2B 126.89(18) . . . . ?
O5B P1B C3B C4B -46.48(16) . . . . ?
N1B C1B C2B O2B 179.93(16) . . . . ?
N1B C1B C2B C3B -0.5(2) . . . . ?
N1B C4B C18B C19B -140.78(17) . . . . ?
N1B C4B C18B C23B 43.6(2) . . . . ?
N1B C5B C6B C7B -176.12(19) . . . . ?
N1B C5B C10B C9B 176.30(18) . . . . ?
C1B N1B C4B C3B -1.02(19) . . . . ?
C1B N1B C4B C18B -122.96(16) . . . . ?
C1B N1B C5B C6B -152.80(19) . . . . ?
C1B N1B C5B C10B 30.7(3) . . . . ?
C1B C2B C3B P1B -173.94(14) . . . . ?
C1B C2B C3B C4B -0.1(2) . . . . ?
C2B C3B C4B N1B 0.67(19) . . . . ?
C2B C3B C4B C18B 122.22(17) . . . . ?
C3B P1B O3B C12B 104.61(14) . . . . ?
C3B P1B O4B C15B -178.42(13) . . . . ?
C3B C4B C18B C19B 103.55(19) . . . . ?
C3B C4B C18B C23B -72.0(2) . . . . ?
C4B N1B C1B O1B -178.10(18) . . . . ?
C4B N1B C1B C2B 1.0(2) . . . . ?
C4B N1B C5B C6B 34.1(3) . . . . ?
C4B N1B C5B C10B -142.42(18) . . . . ?
C4B C18B C19B C20B -173.50(18) . . . . ?
C4B C18B C23B C22B 173.64(18) . . . . ?
C5B N1B C1B O1B 8.3(3) . . . . ?
C5B N1B C1B C2B -172.65(16) . . . . ?
C5B N1B C4B C3B 172.95(15) . . . . ?
C5B N1B C4B C18B 51.0(2) . . . . ?
C5B C6B C7B C8B -0.4(3) . . . . ?
C6B C5B C10B C9B -0.3(3) . . . . ?
C6B C7B C8B C9B 0.1(3) . . . . ?
C6B C7B C8B C11B 178.8(2) . . . . ?
C7B C8B C9B C10B 0.1(3) . . . . ?
C8B C9B C10B C5B 0.0(3) . . . . ?
C10B C5B C6B C7B 0.4(3) . . . . ?
C11B C8B C9B C10B -178.7(2) . . . . ?
C18B C19B C20B C21B -0.2(3) . . . . ?
C19B C18B C23B C22B -1.9(3) . . . . ?
C19B C20B C21B F30 177.19(19) . . . . ?
C19B C20B C21B C22B -2.0(3) . . . . ?
C20B C21B C22B C23B 2.2(3) . . . . ?
C21B C22B C23B C18B -0.2(3) . . . . ?
C23B C18B C19B C20B 2.1(3) . . . . ?
